data_7063711
loop_
_publ_author_name
'Khan, Md. Adnan'
'Khan, Sahanwaj'
'Sengupta, Swaraj'
'Naskar, Subhendu'

_publ_section_title
;
 Electrocatalytic water oxidation by molecular cobalt-terpyridine
 complexes in alkaline medium: experimental and theoretical study
;
_journal_issue 17
_journal_name_full 'New Journal of Chemistry'
_journal_page_first 6963
_journal_page_last 6974
_journal_paper_doi 10.1039/D4NJ05517A
_journal_volume 49
_journal_year 2025
_chemical_formula_moiety 'C46 H38 Co N6 O4, 2.562(H2 O), 2(Cl), 1.5[CH3OH], 1.5[H2O]'
_chemical_formula_sum 'C47.5 H52.12 Cl2 Co N6 O9.56'
_chemical_formula_weight 989.89
_space_group_crystal_system triclinic
_space_group_IT_number 2
_space_group_name_Hall '-P 1'
_space_group_name_H-M_alt 'P -1'
_atom_sites_solution_hydrogens mixed
_atom_sites_solution_primary dual
_audit_creation_date 2025-03-17
_audit_creation_method
;
Olex2 1.3
(compiled 2020.11.12 svn.r5f609507 for OlexSys, GUI svn.r6408)
;
_audit_update_record
;
2025-03-17 deposited with the CCDC.	2025-03-19 downloaded from the CCDC.
;
_cell_angle_alpha 84.750(6)
_cell_angle_beta 89.913(6)
_cell_angle_gamma 83.450(7)
_cell_formula_units_Z 2
_cell_length_a 10.5223(8)
_cell_length_b 10.9270(10)
_cell_length_c 19.7925(12)
_cell_measurement_reflns_used 5269
_cell_measurement_temperature 298(2)
_cell_measurement_theta_max 28.9640
_cell_measurement_theta_min 3.9980
_cell_volume 2251.3(3)
_computing_cell_refinement 'CrysAlisPro 1.171.38.46 (Rigaku OD, 2015)'
_computing_data_collection 'CrysAlisPro 1.171.38.46 (Rigaku OD, 2015)'
_computing_data_reduction 'CrysAlisPro 1.171.38.46 (Rigaku OD, 2015)'
_computing_molecular_graphics 'Olex2 1.3 (Dolomanov et al., 2009)'
_computing_publication_material 'Olex2 1.3 (Dolomanov et al., 2009)'
_computing_structure_refinement 'SHELXL n/a (Sheldrick, 2015)'
_computing_structure_solution 'ShelXT (Sheldrick, 2015)'
_diffrn_ambient_temperature 298.15
_diffrn_detector_area_resol_mean 10.4324
_diffrn_detector_type Atlas
_diffrn_measured_fraction_theta_full 0.997
_diffrn_measured_fraction_theta_max 0.997
_diffrn_measurement_details
;
List of Runs (angles in degrees, time in seconds):

  # Type    Start    End  Width  t~exp~   \w     \q     \k     \f   Frames
#--------------------------------------------------------------------------
  1  \w    -13.00  76.00   1.00   75.03    --   10.22  77.00-120.00   89
  2  \w    -37.00  60.00   1.00   75.03    --  -10.38  57.00 120.00   97
  3  \w    -81.00  16.00   1.00   75.03    --  -10.38 -57.00 -30.00   97
;
_diffrn_measurement_device 'four-circle diffractometer'
_diffrn_measurement_device_type 'Xcalibur, Atlas'
_diffrn_measurement_method '\w scans'
_diffrn_radiation_type MoK\a
_diffrn_radiation_wavelength 0.71073
_diffrn_reflns_av_R_equivalents 0.0311
_diffrn_reflns_av_unetI/netI 0.0534
_diffrn_reflns_Laue_measured_fraction_full 0.997
_diffrn_reflns_Laue_measured_fraction_max 0.997
_diffrn_reflns_limit_h_max 12
_diffrn_reflns_limit_h_min -11
_diffrn_reflns_limit_k_max 12
_diffrn_reflns_limit_k_min -12
_diffrn_reflns_limit_l_max 18
_diffrn_reflns_limit_l_min -23
_diffrn_reflns_number 15464
_diffrn_reflns_point_group_measured_fraction_full 0.997
_diffrn_reflns_point_group_measured_fraction_max 0.997
_diffrn_reflns_theta_full 24.999
_diffrn_reflns_theta_max 24.999
_diffrn_reflns_theta_min 3.380
_exptl_absorpt_coefficient_mu 0.566
_exptl_absorpt_correction_T_max 1.00000
_exptl_absorpt_correction_T_min 0.75014
_exptl_absorpt_correction_type multi-scan
_exptl_absorpt_process_details
;
CrysAlisPro 1.171.38.46 (Rigaku Oxford Diffraction, 2015)
Empirical absorption correction using spherical harmonics,
 implemented in SCALE3 ABSPACK scaling algorithm.
;
_exptl_crystal_colour 'clear light brown'
_exptl_crystal_colour_lustre clear
_exptl_crystal_colour_modifier light
_exptl_crystal_colour_primary brown
_exptl_crystal_density_diffrn 1.460
_exptl_crystal_description block
_exptl_crystal_F_000 1033
_exptl_crystal_size_max 0.2
_exptl_crystal_size_mid 0.2
_exptl_crystal_size_min 0.2
_refine_diff_density_max 0.504
_refine_diff_density_min -0.407
_refine_diff_density_rms 0.065
_refine_ls_extinction_method none
_refine_ls_goodness_of_fit_ref 1.053
_refine_ls_hydrogen_treatment constr
_refine_ls_matrix_type full
_refine_ls_number_parameters 576
_refine_ls_number_reflns 7897
_refine_ls_number_restraints 1
_refine_ls_restrained_S_all 1.053
_refine_ls_R_factor_all 0.0844
_refine_ls_R_factor_gt 0.0572
_refine_ls_shift/su_max 0.001
_refine_ls_shift/su_mean 0.000
_refine_ls_structure_factor_coef Fsqd
_refine_ls_weighting_details 'w=1/[\s^2^(Fo^2^)+(0.0554P)^2^+2.8522P] where P=(Fo^2^+2Fc^2^)/3'
_refine_ls_weighting_scheme calc
_refine_ls_wR_factor_gt 0.1313
_refine_ls_wR_factor_ref 0.1490
_reflns_Friedel_coverage 0.000
_reflns_number_gt 5680
_reflns_number_total 7897
_reflns_threshold_expression 'I > 2\s(I)'
_cod_data_source_file d4nj05517a2.cif
_cod_data_source_block 34_diome_sn
_cod_depositor_comments 'Adding full bibliography for 7063711--7063713.cif.'
_cod_original_formula_sum 'C47.50 H52.12 Cl2 Co N6 O9.56'
_cod_database_code 7063711
_shelx_shelxl_version_number 2019/3
_chemical_oxdiff_formula 'C46 H26Co N6 O4'
_shelx_space_group_comment
;
The symmetry employed for this shelxl refinement is uniquely defined
by the following loop, which should always be used as a source of
symmetry information in preference to the above space-group names.
They are only intended as comments.
;
_olex2_refinement_description
;
1. Fixed Uiso
 At 1.2 times of:
  All C(H) groups
 At 1.5 times of:
  All C(H,H,H) groups, All O(H,H) groups
2. Uiso/Uaniso restraints and constraints
Uanis(O1) = Uanis(Cl2)
3. Others
 1*[Sof(Cl0A)]+1*[Sof(Cl2A)]+1*[Sof(Cl2)]=2 with esd of 0
 Sof(O1)=Sof(H1A)=Sof(H1B)=FVAR(4)
4.a Riding coordinates:
 O3(H3A,H3B)
4.b Free rotating group:
 O01O(H01X,H01Y), O1(H1A,H1B)
4.c Aromatic/amide H refined with riding coordinates:
 C00G(H00G), C00M(H00M), C00S(H00S), C00U(H00U), C00Y(H00Y), C00Z(H00Z),
 C010(H010), C011(H011), C012(H012), C013(H013), C014(H014), C015(H015),
 C016(H016), C017(H017), C019(H019), C01A(H01A), C01B(H01B), C01D(H01D),
 C01E(H01E), C01F(H01F), C01G(H01G), C01H(H01H), C01I(H01I), C01J(H01J),
 C01K(H01K), C01M(H01N)
4.d Idealised Me refined as rotating group:
 C01L(H01C,H01L,H01M), C01N(H01O,H01P,H01Q), C01Q(H01R,H01S,H01T), C01R(H01U,
 H01V,H01W)
;
_smtbx_masks_void_probe_radius 1.2
_smtbx_masks_void_truncation_radius 1.2
_olex2_submission_special_instructions 'No special instructions were received'
_oxdiff_exptl_absorpt_empirical_details
;
Empirical correction (ABSPACK) includes:
- Absorption correction using spherical harmonics
- Frame scaling
;
_oxdiff_exptl_absorpt_empirical_full_max 1.633
_oxdiff_exptl_absorpt_empirical_full_min 0.565

loop_
_space_group_symop_operation_xyz
'x, y, z'
'-x, -y, -z'

loop_
_atom_site_label
_atom_site_type_symbol
_atom_site_fract_x
_atom_site_fract_y
_atom_site_fract_z
_atom_site_U_iso_or_equiv
_atom_site_adp_type
_atom_site_occupancy
_atom_site_site_symmetry_order
_atom_site_calc_flag
_atom_site_refinement_flags_posn
_atom_site_refinement_flags_adp
_atom_site_refinement_flags_occupancy
_atom_site_disorder_assembly
_atom_site_disorder_group
Co1 Co 0.61177(4) 0.34825(4) 0.75476(2) 0.03204(15) Uani 1 1 d . . . . .
O004 O 0.9676(3) 0.5707(3) 1.20400(14) 0.0563(8) Uani 1 1 d . . . . .
N5 N 0.4998(3) 0.2245(3) 0.78552(14) 0.0337(7) Uani 1 1 d . . . . .
O006 O 1.0637(3) 0.3762(3) 1.15245(15) 0.0594(8) Uani 1 1 d . . . . .
N1 N 0.5596(3) 0.3121(2) 0.66987(14) 0.0286(6) Uani 1 1 d . . . . .
N4 N 0.6656(2) 0.3834(2) 0.83929(14) 0.0267(6) Uani 1 1 d . . . . .
N3 N 0.7596(3) 0.2210(3) 0.76611(14) 0.0333(7) Uani 1 1 d . . . . .
O00B O 0.2431(3) 0.0217(3) 0.39865(14) 0.0677(9) Uani 1 1 d . . . . .
N2 N 0.7095(3) 0.4613(3) 0.69921(14) 0.0343(7) Uani 1 1 d . . . . .
N6 N 0.4779(3) 0.4819(3) 0.76943(14) 0.0354(7) Uani 1 1 d . . . . .
O00E O 0.3695(3) 0.0866(3) 0.29281(14) 0.0648(9) Uani 1 1 d . . . . .
C00F C 0.7577(3) 0.4464(3) 0.96046(17) 0.0284(7) Uani 1 1 d . . . . .
C00G C 0.8192(3) 0.3478(3) 0.92820(17) 0.0318(8) Uani 1 1 d . . . . .
H00G H 0.892071 0.301804 0.947493 0.038 Uiso 1 1 calc R U . . .
C00H C 0.6031(3) 0.4770(3) 0.86933(17) 0.0294(8) Uani 1 1 d . . . . .
C00I C 0.7710(3) 0.3191(3) 0.86756(17) 0.0301(8) Uani 1 1 d . . . . .
C00J C 0.8097(3) 0.4821(3) 1.02462(17) 0.0305(8) Uani 1 1 d . . . . .
C00K C 0.6088(3) 0.3668(3) 0.61377(17) 0.0327(8) Uani 1 1 d . . . . .
C00L C 0.4812(3) 0.2249(3) 0.66651(17) 0.0308(8) Uani 1 1 d . . . . .
C00M C 0.6463(3) 0.5098(3) 0.93019(17) 0.0318(8) Uani 1 1 d . . . . .
H00M H 0.601221 0.574041 0.951071 0.038 Uiso 1 1 calc R U . . .
C00N C 0.8230(3) 0.2198(3) 0.82612(17) 0.0323(8) Uani 1 1 d . . . . .
C00O C 0.4889(3) 0.5337(3) 0.82957(17) 0.0325(8) Uani 1 1 d . . . . .
C00P C 0.4985(3) 0.2421(3) 0.54471(17) 0.0344(8) Uani 1 1 d . . . . .
C00Q C 0.6931(3) 0.4574(3) 0.63090(18) 0.0356(8) Uani 1 1 d . . . . .
C00R C 0.4404(3) 0.1774(3) 0.73364(18) 0.0330(8) Uani 1 1 d . . . . .
C00S C 0.3678(4) 0.1304(4) 0.47129(19) 0.0404(9) Uani 1 1 d . . . . .
H00S H 0.320485 0.108280 0.509283 0.049 Uiso 1 1 calc R U . . .
C00U C 0.9136(3) 0.4101(3) 1.05773(18) 0.0351(8) Uani 1 1 d . . . . .
H00U H 0.949592 0.339058 1.039246 0.042 Uiso 1 1 calc R U . . .
C00V C 0.4666(3) 0.2021(3) 0.47796(18) 0.0364(8) Uani 1 1 d . . . . .
C00W C 0.9639(3) 0.4418(3) 1.11680(19) 0.0379(9) Uani 1 1 d . . . . .
C00X C 0.9121(3) 0.5478(4) 1.14523(18) 0.0387(9) Uani 1 1 d . . . . .
C00Y C 0.7605(4) 0.5879(4) 1.0527(2) 0.0428(9) Uani 1 1 d . . . . .
H00Y H 0.692363 0.638486 1.031431 0.051 Uiso 1 1 calc R U . . .
C00Z C 0.4014(3) 0.6259(3) 0.84797(19) 0.0391(9) Uani 1 1 d . . . . .
H00Z H 0.410456 0.659660 0.888919 0.047 Uiso 1 1 calc R U . . .
C010 C 0.4487(3) 0.1881(3) 0.60448(18) 0.0365(8) Uani 1 1 d . . . . .
H010 H 0.393823 0.127602 0.602394 0.044 Uiso 1 1 calc R U . . .
C011 C 0.4748(4) 0.1854(3) 0.84945(19) 0.0397(9) Uani 1 1 d . . . . .
H011 H 0.514766 0.217360 0.884710 0.048 Uiso 1 1 calc R U . . .
C012 C 0.7971(4) 0.1358(4) 0.7239(2) 0.0435(9) Uani 1 1 d . . . . .
H012 H 0.753744 0.137227 0.682906 0.052 Uiso 1 1 calc R U . . .
C013 C 0.7536(4) 0.5327(4) 0.5851(2) 0.0482(10) Uani 1 1 d . . . . .
H013 H 0.740857 0.530598 0.538729 0.058 Uiso 1 1 calc R U . . .
C014 C 0.3788(3) 0.5242(4) 0.72822(19) 0.0395(9) Uani 1 1 d . . . . .
H014 H 0.371293 0.490160 0.687231 0.047 Uiso 1 1 calc R U . . .
C015 C 0.5791(4) 0.3337(3) 0.55052(18) 0.0385(9) Uani 1 1 d . . . . .
H015 H 0.612772 0.372294 0.511817 0.046 Uiso 1 1 calc R U . . .
C016 C 0.2987(4) 0.6692(4) 0.8052(2) 0.0464(10) Uani 1 1 d . . . . .
H016 H 0.238052 0.732484 0.816728 0.056 Uiso 1 1 calc R U . . .
C017 C 0.7871(3) 0.5378(3) 0.7209(2) 0.0407(9) Uani 1 1 d . . . . .
H017 H 0.798818 0.539785 0.767384 0.049 Uiso 1 1 calc R U . . .
C018 C 0.3380(4) 0.0913(4) 0.40978(19) 0.0434(9) Uani 1 1 d . . . . .
C019 C 0.2885(4) 0.6162(4) 0.7449(2) 0.0458(10) Uani 1 1 d . . . . .
H019 H 0.219868 0.643178 0.715616 0.055 Uiso 1 1 calc R U . . .
C01A C 0.8975(4) 0.0462(4) 0.7390(2) 0.0503(10) Uani 1 1 d . . . . .
H01A H 0.922437 -0.012087 0.708770 0.060 Uiso 1 1 calc R U . . .
C01B C 0.3547(4) 0.0930(4) 0.7465(2) 0.0440(9) Uani 1 1 d . . . . .
H01B H 0.313981 0.062559 0.710939 0.053 Uiso 1 1 calc R U . . .
C01C C 0.4066(4) 0.1268(4) 0.35236(19) 0.0456(10) Uani 1 1 d . . . . .
C01D C 0.9231(4) 0.1314(4) 0.8438(2) 0.0448(10) Uani 1 1 d . . . . .
H01D H 0.965356 0.130329 0.885176 0.054 Uiso 1 1 calc R U . . .
C01E C 0.3916(4) 0.0995(4) 0.8644(2) 0.0465(10) Uani 1 1 d . . . . .
H01E H 0.377270 0.072102 0.909335 0.056 Uiso 1 1 calc R U . . .
C01F C 0.8116(4) 0.6200(4) 1.1123(2) 0.0476(10) Uani 1 1 d . . . . .
H01F H 0.776902 0.691951 1.130420 0.057 Uiso 1 1 calc R U . . .
C01G C 0.8503(4) 0.6139(4) 0.6770(2) 0.0514(11) Uani 1 1 d . . . . .
H01G H 0.904017 0.666497 0.693446 0.062 Uiso 1 1 calc R U . . .
C01H C 0.3293(4) 0.0537(4) 0.8132(2) 0.0483(10) Uani 1 1 d . . . . .
H01H H 0.270902 -0.003033 0.823106 0.058 Uiso 1 1 calc R U . . .
C01I C 0.9604(4) 0.0443(4) 0.7997(2) 0.0489(10) Uani 1 1 d . . . . .
H01I H 1.028487 -0.016076 0.811033 0.059 Uiso 1 1 calc R U . . .
C01J C 0.8333(4) 0.6116(4) 0.6085(2) 0.0526(11) Uani 1 1 d . . . . .
H01J H 0.875224 0.662839 0.578077 0.063 Uiso 1 1 calc R U . . .
C01K C 0.5363(4) 0.2335(4) 0.4209(2) 0.0540(11) Uani 1 1 d . . . . .
H01K H 0.604402 0.280008 0.424406 0.065 Uiso 1 1 calc R U . . .
C01L C 0.9007(4) 0.6574(4) 1.2444(2) 0.0570(12) Uani 1 1 d . . . . .
H01C H 0.887562 0.737024 1.218992 0.085 Uiso 1 1 calc R U . . .
H01L H 0.949897 0.663119 1.284584 0.085 Uiso 1 1 calc R U . . .
H01M H 0.819391 0.630739 1.256994 0.085 Uiso 1 1 calc R U . . .
C01M C 0.5050(5) 0.1959(4) 0.3585(2) 0.0605(13) Uani 1 1 d . . . . .
H01N H 0.551926 0.218229 0.320333 0.073 Uiso 1 1 calc R U . . .
C01N C 0.4091(5) 0.1461(4) 0.2315(2) 0.0607(12) Uani 1 1 d . . . . .
H01O H 0.377304 0.108479 0.193998 0.091 Uiso 1 1 calc R U . . .
H01P H 0.500857 0.138471 0.230322 0.091 Uiso 1 1 calc R U . . .
H01Q H 0.376134 0.232106 0.228540 0.091 Uiso 1 1 calc R U . . .
O01O O 0.6740(5) -0.0346(5) 0.9373(3) 0.1294(18) Uani 1 1 d G . . . .
H01X H 0.736849 -0.052467 0.964746 0.194 Uiso 1 1 d G U . . .
H01Y H 0.626087 -0.091307 0.946749 0.194 Uiso 1 1 d G U . . .
C01Q C 1.1132(5) 0.2628(5) 1.1290(3) 0.0858(19) Uani 1 1 d . . . . .
H01R H 1.156802 0.278033 1.086904 0.129 Uiso 1 1 calc R U . . .
H01S H 1.044453 0.214505 1.121969 0.129 Uiso 1 1 calc R U . . .
H01T H 1.172198 0.218385 1.161965 0.129 Uiso 1 1 calc R U . . .
C01R C 0.1676(5) -0.0142(6) 0.4550(2) 0.0797(17) Uani 1 1 d . . . . .
H01U H 0.105705 -0.064925 0.440817 0.120 Uiso 1 1 calc R U . . .
H01V H 0.124248 0.058254 0.472497 0.120 Uiso 1 1 calc R U . . .
H01W H 0.221739 -0.060060 0.489705 0.120 Uiso 1 1 calc R U . . .
Cl0A Cl 0.53924(15) 0.20354(13) 1.01632(7) 0.0741(5) Uani 0.893(3) 1 d . . P . .
Cl2A Cl 0.2364(3) 0.4653(3) 0.58885(11) 0.1279(11) Uani 0.746(3) 1 d . . P A 1
Cl2 Cl 0.8150(7) 0.1328(6) 1.0847(3) 0.0896(17) Uani 0.361(3) 1 d . . P B 1
O1 O 0.8192(12) 0.0983(11) 1.0544(6) 0.0896(17) Uani 0.561(10) 1 d G . P C 2
H1A H 0.879803 0.133175 1.069829 0.134 Uiso 0.561(10) 1 d G U P C 2
H1B H 0.752184 0.146965 1.060907 0.134 Uiso 0.561(10) 1 d G U P C 2
O3 O 1.0790(3) 0.1015(3) 0.99521(14) 0.0605(8) Uani 1 1 d . . . . .
H3A H 1.112183 0.079361 0.958416 0.091 Uiso 1 1 d R U . . .
H3B H 1.052863 0.177761 0.986386 0.091 Uiso 1 1 d R U . . .

loop_
_atom_site_aniso_label
_atom_site_aniso_U_11
_atom_site_aniso_U_22
_atom_site_aniso_U_33
_atom_site_aniso_U_23
_atom_site_aniso_U_13
_atom_site_aniso_U_12
Co1 0.0350(3) 0.0388(3) 0.0232(3) -0.0043(2) -0.00469(19) -0.0067(2)
O004 0.0534(17) 0.075(2) 0.0420(17) -0.0284(15) -0.0188(13) 0.0043(15)
N5 0.0358(16) 0.0373(17) 0.0271(16) -0.0017(13) -0.0033(13) -0.0012(13)
O006 0.0655(19) 0.0577(19) 0.0530(19) -0.0184(15) -0.0349(15) 0.0130(15)
N1 0.0284(15) 0.0318(16) 0.0270(16) -0.0019(12) -0.0013(12) -0.0098(12)
N4 0.0271(15) 0.0241(14) 0.0281(15) -0.0032(12) -0.0036(12) 0.0012(12)
N3 0.0378(16) 0.0350(17) 0.0275(16) -0.0045(13) -0.0037(13) -0.0051(13)
O00B 0.076(2) 0.102(3) 0.0382(17) -0.0250(17) 0.0025(15) -0.052(2)
N2 0.0335(16) 0.0411(17) 0.0289(17) -0.0063(13) -0.0059(13) -0.0047(13)
N6 0.0367(17) 0.0452(18) 0.0264(16) -0.0021(13) -0.0028(13) -0.0142(14)
O00E 0.088(2) 0.083(2) 0.0331(17) -0.0220(15) 0.0021(15) -0.0398(19)
C00F 0.0271(17) 0.0300(18) 0.0279(19) -0.0012(14) -0.0028(14) -0.0035(14)
C00G 0.0297(18) 0.0321(19) 0.032(2) -0.0010(15) -0.0067(15) 0.0032(15)
C00H 0.0307(18) 0.0290(18) 0.0290(19) -0.0016(15) -0.0020(14) -0.0062(15)
C00I 0.0323(18) 0.0269(18) 0.0313(19) -0.0022(15) -0.0018(15) -0.0051(15)
C00J 0.0296(18) 0.0331(19) 0.0290(19) -0.0040(15) -0.0028(14) -0.0038(15)
C00K 0.038(2) 0.0335(19) 0.0279(19) -0.0051(15) 0.0000(15) -0.0069(16)
C00L 0.0321(19) 0.0305(19) 0.0300(19) -0.0031(15) -0.0031(15) -0.0045(15)
C00M 0.0301(18) 0.035(2) 0.031(2) -0.0100(15) -0.0014(15) -0.0027(15)
C00N 0.0324(19) 0.037(2) 0.0281(19) -0.0010(15) -0.0040(15) -0.0067(16)
C00O 0.0324(19) 0.039(2) 0.0276(19) -0.0035(15) -0.0037(15) -0.0104(16)
C00P 0.0344(19) 0.041(2) 0.029(2) -0.0036(16) -0.0031(15) -0.0066(16)
C00Q 0.039(2) 0.041(2) 0.027(2) -0.0033(16) -0.0036(15) -0.0065(17)
C00R 0.0334(19) 0.035(2) 0.030(2) -0.0020(15) -0.0040(15) -0.0026(16)
C00S 0.046(2) 0.049(2) 0.029(2) -0.0059(17) -0.0006(17) -0.0138(18)
C00U 0.0345(19) 0.035(2) 0.036(2) -0.0090(16) -0.0045(16) 0.0016(16)
C00V 0.042(2) 0.040(2) 0.029(2) -0.0074(16) -0.0036(16) -0.0098(17)
C00W 0.037(2) 0.040(2) 0.036(2) -0.0042(17) -0.0096(16) -0.0028(17)
C00X 0.037(2) 0.048(2) 0.034(2) -0.0124(17) -0.0072(16) -0.0084(17)
C00Y 0.037(2) 0.044(2) 0.046(2) -0.0136(18) -0.0140(17) 0.0111(17)
C00Z 0.036(2) 0.044(2) 0.037(2) -0.0074(17) -0.0025(16) -0.0006(17)
C010 0.039(2) 0.039(2) 0.034(2) -0.0039(16) -0.0051(16) -0.0157(16)
C011 0.046(2) 0.042(2) 0.030(2) -0.0020(17) -0.0002(17) 0.0006(18)
C012 0.047(2) 0.051(2) 0.035(2) -0.0142(19) -0.0041(18) -0.0073(19)
C013 0.056(3) 0.058(3) 0.034(2) -0.0032(19) -0.0004(19) -0.021(2)
C014 0.041(2) 0.048(2) 0.029(2) -0.0003(17) -0.0082(16) -0.0072(18)
C015 0.046(2) 0.046(2) 0.027(2) -0.0059(16) 0.0010(16) -0.0168(18)
C016 0.037(2) 0.052(3) 0.051(3) -0.002(2) -0.0010(18) -0.0043(18)
C017 0.041(2) 0.047(2) 0.037(2) -0.0089(18) -0.0100(17) -0.0093(18)
C018 0.048(2) 0.049(2) 0.037(2) -0.0105(18) -0.0057(18) -0.0175(19)
C019 0.040(2) 0.051(2) 0.045(2) 0.003(2) -0.0086(18) -0.0053(19)
C01A 0.049(2) 0.048(2) 0.055(3) -0.015(2) -0.002(2) -0.001(2)
C01B 0.046(2) 0.049(2) 0.038(2) -0.0026(18) -0.0014(18) -0.0123(19)
C01C 0.056(3) 0.054(3) 0.031(2) -0.0133(18) -0.0024(18) -0.018(2)
C01D 0.041(2) 0.051(2) 0.042(2) -0.0066(19) -0.0096(18) -0.0012(19)
C01E 0.049(2) 0.050(2) 0.039(2) 0.0044(19) 0.0054(19) -0.004(2)
C01F 0.043(2) 0.052(2) 0.048(3) -0.024(2) -0.0101(19) 0.0081(19)
C01G 0.051(3) 0.053(3) 0.053(3) -0.005(2) -0.009(2) -0.020(2)
C01H 0.043(2) 0.045(2) 0.057(3) 0.003(2) 0.005(2) -0.0115(19)
C01I 0.041(2) 0.039(2) 0.064(3) -0.009(2) -0.005(2) 0.0074(18)
C01J 0.055(3) 0.055(3) 0.051(3) -0.002(2) 0.005(2) -0.025(2)
C01K 0.061(3) 0.071(3) 0.038(2) -0.012(2) 0.000(2) -0.036(2)
C01L 0.061(3) 0.071(3) 0.044(3) -0.026(2) 0.002(2) -0.014(2)
C01M 0.076(3) 0.080(3) 0.033(2) -0.014(2) 0.010(2) -0.037(3)
C01N 0.077(3) 0.071(3) 0.033(2) -0.009(2) -0.008(2) -0.001(3)
O01O 0.118(4) 0.122(4) 0.147(5) -0.034(3) -0.038(4) 0.012(3)
C01Q 0.089(4) 0.054(3) 0.110(5) -0.023(3) -0.058(3) 0.020(3)
C01R 0.078(4) 0.119(5) 0.056(3) -0.019(3) 0.005(3) -0.062(3)
Cl0A 0.0980(11) 0.0695(9) 0.0547(9) -0.0174(7) -0.0206(7) 0.0000(8)
Cl2A 0.126(2) 0.202(3) 0.0624(14) -0.0331(16) -0.0121(13) -0.0289(19)
Cl2 0.090(2) 0.086(4) 0.094(5) -0.002(3) 0.007(3) -0.021(3)
O1 0.090(2) 0.086(4) 0.094(5) -0.002(3) 0.007(3) -0.021(3)
O3 0.0523(17) 0.078(2) 0.0493(18) -0.0211(16) -0.0209(14) 0.0147(16)

loop_
_atom_type_symbol
_atom_type_description
_atom_type_scat_dispersion_real
_atom_type_scat_dispersion_imag
_atom_type_scat_source
C C 0.0033 0.0016 'International Tables Vol C Tables 4.2.6.8 and 6.1.1.4'
H H 0.0000 0.0000 'International Tables Vol C Tables 4.2.6.8 and 6.1.1.4'
Cl Cl 0.1484 0.1585 'International Tables Vol C Tables 4.2.6.8 and 6.1.1.4'
Co Co 0.3494 0.9721 'International Tables Vol C Tables 4.2.6.8 and 6.1.1.4'
N N 0.0061 0.0033 'International Tables Vol C Tables 4.2.6.8 and 6.1.1.4'
O O 0.0106 0.0060 'International Tables Vol C Tables 4.2.6.8 and 6.1.1.4'

loop_
_geom_angle_atom_site_label_1
_geom_angle_atom_site_label_2
_geom_angle_atom_site_label_3
_geom_angle
_geom_angle_site_symmetry_1
_geom_angle_site_symmetry_3
_geom_angle_publ_flag
N5 Co1 N3 89.57(12) . . ?
N5 Co1 N2 164.11(12) . . ?
N5 Co1 N6 91.13(12) . . ?
N1 Co1 N5 82.31(12) . . ?
N1 Co1 N3 97.30(12) . . ?
N1 Co1 N2 81.80(12) . . ?
N1 Co1 N6 98.75(12) . . ?
N4 Co1 N5 97.87(12) . . ?
N4 Co1 N1 179.36(12) . . ?
N4 Co1 N3 82.09(11) . . ?
N4 Co1 N2 98.01(12) . . ?
N4 Co1 N6 81.87(11) . . ?
N2 Co1 N3 92.18(12) . . ?
N6 Co1 N3 163.89(12) . . ?
N6 Co1 N2 91.53(12) . . ?
C00X O004 C01L 118.4(3) . . ?
C00R N5 Co1 113.6(2) . . ?
C011 N5 Co1 127.3(3) . . ?
C011 N5 C00R 119.1(3) . . ?
C00W O006 C01Q 116.9(3) . . ?
C00K N1 Co1 119.5(2) . . ?
C00L N1 Co1 118.6(2) . . ?
C00L N1 C00K 121.6(3) . . ?
C00H N4 Co1 119.7(2) . . ?
C00I N4 Co1 119.3(2) . . ?
C00I N4 C00H 120.9(3) . . ?
C00N N3 Co1 113.5(2) . . ?
C012 N3 Co1 127.1(3) . . ?
C012 N3 C00N 119.3(3) . . ?
C018 O00B C01R 117.6(3) . . ?
C00Q N2 Co1 113.7(2) . . ?
C017 N2 Co1 127.2(3) . . ?
C017 N2 C00Q 119.1(3) . . ?
C00O N6 Co1 114.4(2) . . ?
C014 N6 Co1 126.8(3) . . ?
C014 N6 C00O 118.8(3) . . ?
C01C O00E C01N 118.2(3) . . ?
C00G C00F C00J 120.8(3) . . ?
C00G C00F C00M 117.7(3) . . ?
C00M C00F C00J 121.5(3) . . ?
C00F C00G H00G 120.2 . . ?
C00I C00G C00F 119.6(3) . . ?
C00I C00G H00G 120.2 . . ?
N4 C00H C00M 120.7(3) . . ?
N4 C00H C00O 111.6(3) . . ?
C00M C00H C00O 127.7(3) . . ?
N4 C00I C00G 121.1(3) . . ?
N4 C00I C00N 111.6(3) . . ?
C00G C00I C00N 127.3(3) . . ?
C00U C00J C00F 120.6(3) . . ?
C00Y C00J C00F 121.8(3) . . ?
C00Y C00J C00U 117.6(3) . . ?
N1 C00K C00Q 111.2(3) . . ?
N1 C00K C015 120.3(3) . . ?
C015 C00K C00Q 128.5(3) . . ?
N1 C00L C00R 112.3(3) . . ?
N1 C00L C010 120.3(3) . . ?
C010 C00L C00R 127.4(3) . . ?
C00F C00M H00M 120.0 . . ?
C00H C00M C00F 120.0(3) . . ?
C00H C00M H00M 120.0 . . ?
N3 C00N C00I 113.4(3) . . ?
N3 C00N C01D 120.8(3) . . ?
C01D C00N C00I 125.9(3) . . ?
N6 C00O C00H 112.2(3) . . ?
C00Z C00O N6 121.5(3) . . ?
C00Z C00O C00H 126.2(3) . . ?
C010 C00P C00V 120.6(3) . . ?
C015 C00P C00V 121.6(3) . . ?
C015 C00P C010 117.8(3) . . ?
N2 C00Q C00K 113.7(3) . . ?
N2 C00Q C013 120.8(3) . . ?
C013 C00Q C00K 125.6(3) . . ?
N5 C00R C00L 112.9(3) . . ?
C01B C00R N5 121.2(3) . . ?
C01B C00R C00L 125.9(3) . . ?
C00V C00S H00S 119.3 . . ?
C018 C00S H00S 119.3 . . ?
C018 C00S C00V 121.5(3) . . ?
C00J C00U H00U 119.2 . . ?
C00W C00U C00J 121.7(3) . . ?
C00W C00U H00U 119.2 . . ?
C00S C00V C00P 120.8(3) . . ?
C01K C00V C00P 120.8(3) . . ?
C01K C00V C00S 118.4(3) . . ?
O006 C00W C00U 125.3(3) . . ?
O006 C00W C00X 114.5(3) . . ?
C00U C00W C00X 120.2(3) . . ?
O004 C00X C00W 115.9(3) . . ?
O004 C00X C01F 125.7(3) . . ?
C01F C00X C00W 118.4(3) . . ?
C00J C00Y H00Y 119.6 . . ?
C00J C00Y C01F 120.7(3) . . ?
C01F C00Y H00Y 119.6 . . ?
C00O C00Z H00Z 120.3 . . ?
C00O C00Z C016 119.5(4) . . ?
C016 C00Z H00Z 120.3 . . ?
C00L C010 C00P 120.0(3) . . ?
C00L C010 H010 120.0 . . ?
C00P C010 H010 120.0 . . ?
N5 C011 H011 119.2 . . ?
N5 C011 C01E 121.5(4) . . ?
C01E C011 H011 119.2 . . ?
N3 C012 H012 118.9 . . ?
N3 C012 C01A 122.1(4) . . ?
C01A C012 H012 118.9 . . ?
C00Q C013 H013 120.3 . . ?
C00Q C013 C01J 119.3(4) . . ?
C01J C013 H013 120.3 . . ?
N6 C014 H014 119.2 . . ?
N6 C014 C019 121.6(4) . . ?
C019 C014 H014 119.2 . . ?
C00K C015 C00P 120.0(3) . . ?
C00K C015 H015 120.0 . . ?
C00P C015 H015 120.0 . . ?
C00Z C016 H016 120.8 . . ?
C019 C016 C00Z 118.4(4) . . ?
C019 C016 H016 120.8 . . ?
N2 C017 H017 119.0 . . ?
N2 C017 C01G 122.1(4) . . ?
C01G C017 H017 119.0 . . ?
O00B C018 C00S 125.4(4) . . ?
O00B C018 C01C 115.1(3) . . ?
C00S C018 C01C 119.5(3) . . ?
C014 C019 C016 120.2(4) . . ?
C014 C019 H019 119.9 . . ?
C016 C019 H019 119.9 . . ?
C012 C01A H01A 120.7 . . ?
C01I C01A C012 118.6(4) . . ?
C01I C01A H01A 120.7 . . ?
C00R C01B H01B 120.5 . . ?
C00R C01B C01H 119.0(4) . . ?
C01H C01B H01B 120.5 . . ?
O00E C01C C018 116.1(3) . . ?
C01M C01C O00E 124.4(4) . . ?
C01M C01C C018 119.5(4) . . ?
C00N C01D H01D 120.5 . . ?
C00N C01D C01I 119.1(4) . . ?
C01I C01D H01D 120.5 . . ?
C011 C01E H01E 120.0 . . ?
C011 C01E C01H 120.1(4) . . ?
C01H C01E H01E 120.0 . . ?
C00X C01F C00Y 121.4(4) . . ?
C00X C01F H01F 119.3 . . ?
C00Y C01F H01F 119.3 . . ?
C017 C01G H01G 120.4 . . ?
C01J C01G C017 119.2(4) . . ?
C01J C01G H01G 120.4 . . ?
C01B C01H H01H 120.5 . . ?
C01E C01H C01B 119.1(4) . . ?
C01E C01H H01H 120.5 . . ?
C01A C01I C01D 120.2(4) . . ?
C01A C01I H01I 119.9 . . ?
C01D C01I H01I 119.9 . . ?
C013 C01J H01J 120.2 . . ?
C01G C01J C013 119.5(4) . . ?
C01G C01J H01J 120.2 . . ?
C00V C01K H01K 119.9 . . ?
C00V C01K C01M 120.2(4) . . ?
C01M C01K H01K 119.9 . . ?
O004 C01L H01C 109.5 . . ?
O004 C01L H01L 109.5 . . ?
O004 C01L H01M 109.5 . . ?
H01C C01L H01L 109.5 . . ?
H01C C01L H01M 109.5 . . ?
H01L C01L H01M 109.5 . . ?
C01C C01M C01K 120.8(4) . . ?
C01C C01M H01N 119.6 . . ?
C01K C01M H01N 119.6 . . ?
O00E C01N H01O 109.5 . . ?
O00E C01N H01P 109.5 . . ?
O00E C01N H01Q 109.5 . . ?
H01O C01N H01P 109.5 . . ?
H01O C01N H01Q 109.5 . . ?
H01P C01N H01Q 109.5 . . ?
H01X O01O H01Y 104.5 . . ?
O006 C01Q H01R 109.5 . . ?
O006 C01Q H01S 109.5 . . ?
O006 C01Q H01T 109.5 . . ?
H01R C01Q H01S 109.5 . . ?
H01R C01Q H01T 109.5 . . ?
H01S C01Q H01T 109.5 . . ?
O00B C01R H01U 109.5 . . ?
O00B C01R H01V 109.5 . . ?
O00B C01R H01W 109.5 . . ?
H01U C01R H01V 109.5 . . ?
H01U C01R H01W 109.5 . . ?
H01V C01R H01W 109.5 . . ?
H1A O1 H1B 104.5 . . ?
H3A O3 H3B 104.5 . . ?

loop_
_geom_bond_atom_site_label_1
_geom_bond_atom_site_label_2
_geom_bond_distance
_geom_bond_site_symmetry_2
_geom_bond_publ_flag
Co1 N5 1.949(3) . ?
Co1 N1 1.859(3) . ?
Co1 N4 1.854(3) . ?
Co1 N3 1.963(3) . ?
Co1 N2 1.957(3) . ?
Co1 N6 1.951(3) . ?
O004 C00X 1.358(4) . ?
O004 C01L 1.421(5) . ?
N5 C00R 1.372(4) . ?
N5 C011 1.334(4) . ?
O006 C00W 1.361(4) . ?
O006 C01Q 1.408(5) . ?
N1 C00K 1.344(4) . ?
N1 C00L 1.336(4) . ?
N4 C00H 1.338(4) . ?
N4 C00I 1.338(4) . ?
N3 C00N 1.361(4) . ?
N3 C012 1.333(5) . ?
O00B C018 1.352(4) . ?
O00B C01R 1.420(5) . ?
N2 C00Q 1.368(4) . ?
N2 C017 1.332(4) . ?
N6 C00O 1.375(4) . ?
N6 C014 1.338(4) . ?
O00E C01C 1.368(4) . ?
O00E C01N 1.409(5) . ?
C00F C00G 1.398(5) . ?
C00F C00J 1.485(5) . ?
C00F C00M 1.398(5) . ?
C00G H00G 0.9300 . ?
C00G C00I 1.379(5) . ?
C00H C00M 1.380(5) . ?
C00H C00O 1.480(5) . ?
C00I C00N 1.474(5) . ?
C00J C00U 1.399(5) . ?
C00J C00Y 1.375(5) . ?
C00K C00Q 1.464(5) . ?
C00K C015 1.380(5) . ?
C00L C00R 1.463(5) . ?
C00L C010 1.381(5) . ?
C00M H00M 0.9300 . ?
C00N C01D 1.369(5) . ?
C00O C00Z 1.360(5) . ?
C00P C00V 1.480(5) . ?
C00P C010 1.401(5) . ?
C00P C015 1.395(5) . ?
C00Q C013 1.374(5) . ?
C00R C01B 1.369(5) . ?
C00S H00S 0.9300 . ?
C00S C00V 1.384(5) . ?
C00S C018 1.375(5) . ?
C00U H00U 0.9300 . ?
C00U C00W 1.372(5) . ?
C00V C01K 1.384(5) . ?
C00W C00X 1.390(5) . ?
C00X C01F 1.372(5) . ?
C00Y H00Y 0.9300 . ?
C00Y C01F 1.388(5) . ?
C00Z H00Z 0.9300 . ?
C00Z C016 1.387(5) . ?
C010 H010 0.9300 . ?
C011 H011 0.9300 . ?
C011 C01E 1.368(5) . ?
C012 H012 0.9300 . ?
C012 C01A 1.369(5) . ?
C013 H013 0.9300 . ?
C013 C01J 1.379(5) . ?
C014 H014 0.9300 . ?
C014 C019 1.365(5) . ?
C015 H015 0.9300 . ?
C016 H016 0.9300 . ?
C016 C019 1.383(6) . ?
C017 H017 0.9300 . ?
C017 C01G 1.372(5) . ?
C018 C01C 1.394(5) . ?
C019 H019 0.9300 . ?
C01A H01A 0.9300 . ?
C01A C01I 1.368(6) . ?
C01B H01B 0.9300 . ?
C01B C01H 1.387(5) . ?
C01C C01M 1.361(6) . ?
C01D H01D 0.9300 . ?
C01D C01I 1.375(5) . ?
C01E H01E 0.9300 . ?
C01E C01H 1.369(6) . ?
C01F H01F 0.9300 . ?
C01G H01G 0.9300 . ?
C01G C01J 1.370(6) . ?
C01H H01H 0.9300 . ?
C01I H01I 0.9300 . ?
C01J H01J 0.9300 . ?
C01K H01K 0.9300 . ?
C01K C01M 1.390(6) . ?
C01L H01C 0.9600 . ?
C01L H01L 0.9600 . ?
C01L H01M 0.9600 . ?
C01M H01N 0.9300 . ?
C01N H01O 0.9600 . ?
C01N H01P 0.9600 . ?
C01N H01Q 0.9600 . ?
O01O H01X 0.8498 . ?
O01O H01Y 0.8501 . ?
C01Q H01R 0.9600 . ?
C01Q H01S 0.9600 . ?
C01Q H01T 0.9600 . ?
C01R H01U 0.9600 . ?
C01R H01V 0.9600 . ?
C01R H01W 0.9600 . ?
O1 H1A 0.8501 . ?
O1 H1B 0.8500 . ?
O3 H3A 0.8499 . ?
O3 H3B 0.8500 . ?

loop_
_geom_torsion_atom_site_label_1
_geom_torsion_atom_site_label_2
_geom_torsion_atom_site_label_3
_geom_torsion_atom_site_label_4
_geom_torsion
_geom_torsion_site_symmetry_1
_geom_torsion_site_symmetry_2
_geom_torsion_site_symmetry_3
_geom_torsion_site_symmetry_4
_geom_torsion_publ_flag
Co1 N5 C00R C00L 3.8(4) . . . . ?
Co1 N5 C00R C01B -177.4(3) . . . . ?
Co1 N5 C011 C01E 178.5(3) . . . . ?
Co1 N1 C00K C00Q -4.3(4) . . . . ?
Co1 N1 C00K C015 174.7(3) . . . . ?
Co1 N1 C00L C00R 4.6(4) . . . . ?
Co1 N1 C00L C010 -174.6(3) . . . . ?
Co1 N4 C00H C00M -175.9(2) . . . . ?
Co1 N4 C00H C00O 4.5(4) . . . . ?
Co1 N4 C00I C00G 175.6(2) . . . . ?
Co1 N4 C00I C00N -4.4(4) . . . . ?
Co1 N3 C00N C00I -3.3(4) . . . . ?
Co1 N3 C00N C01D 175.7(3) . . . . ?
Co1 N3 C012 C01A -175.8(3) . . . . ?
Co1 N2 C00Q C00K -1.7(4) . . . . ?
Co1 N2 C00Q C013 178.9(3) . . . . ?
Co1 N2 C017 C01G -179.5(3) . . . . ?
Co1 N6 C00O C00H 1.2(3) . . . . ?
Co1 N6 C00O C00Z -178.4(3) . . . . ?
Co1 N6 C014 C019 177.9(3) . . . . ?
O004 C00X C01F C00Y -179.3(4) . . . . ?
N5 Co1 N1 C00K -176.9(3) . . . . ?
N5 Co1 N1 C00L -2.0(2) . . . . ?
N5 Co1 N4 C00H -93.2(2) . . . . ?
N5 Co1 N4 C00I 90.6(3) . . . . ?
N5 C00R C01B C01H -0.9(6) . . . . ?
N5 C011 C01E C01H -1.6(6) . . . . ?
O006 C00W C00X O004 -0.1(5) . . . . ?
O006 C00W C00X C01F 179.5(4) . . . . ?
N1 C00K C00Q N2 3.7(4) . . . . ?
N1 C00K C00Q C013 -176.9(4) . . . . ?
N1 C00K C015 C00P -0.6(5) . . . . ?
N1 C00L C00R N5 -5.3(4) . . . . ?
N1 C00L C00R C01B 176.0(3) . . . . ?
N1 C00L C010 C00P 0.2(5) . . . . ?
N4 C00H C00M C00F 1.2(5) . . . . ?
N4 C00H C00O N6 -3.5(4) . . . . ?
N4 C00H C00O C00Z 176.1(3) . . . . ?
N4 C00I C00N N3 4.9(4) . . . . ?
N4 C00I C00N C01D -174.0(3) . . . . ?
N3 Co1 N1 C00K -88.4(3) . . . . ?
N3 Co1 N1 C00L 86.6(3) . . . . ?
N3 Co1 N4 C00H 178.4(3) . . . . ?
N3 Co1 N4 C00I 2.2(2) . . . . ?
N3 C00N C01D C01I 0.9(6) . . . . ?
N3 C012 C01A C01I 0.4(6) . . . . ?
O00B C018 C01C O00E -0.2(6) . . . . ?
O00B C018 C01C C01M -179.3(4) . . . . ?
N2 Co1 N1 C00K 2.8(3) . . . . ?
N2 Co1 N1 C00L 177.7(3) . . . . ?
N2 Co1 N4 C00H 87.3(3) . . . . ?
N2 Co1 N4 C00I -88.9(3) . . . . ?
N2 C00Q C013 C01J 1.1(6) . . . . ?
N2 C017 C01G C01J 0.1(6) . . . . ?
N6 Co1 N1 C00K 93.1(3) . . . . ?
N6 Co1 N1 C00L -92.0(3) . . . . ?
N6 Co1 N4 C00H -3.2(2) . . . . ?
N6 Co1 N4 C00I -179.3(3) . . . . ?
N6 C00O C00Z C016 -0.1(5) . . . . ?
N6 C014 C019 C016 0.8(6) . . . . ?
O00E C01C C01M C01K 179.7(4) . . . . ?
C00F C00G C00I N4 -0.6(5) . . . . ?
C00F C00G C00I C00N 179.4(3) . . . . ?
C00F C00J C00U C00W 179.5(3) . . . . ?
C00F C00J C00Y C01F -179.3(4) . . . . ?
C00G C00F C00J C00U -6.6(5) . . . . ?
C00G C00F C00J C00Y 171.6(3) . . . . ?
C00G C00F C00M C00H -2.2(5) . . . . ?
C00G C00I C00N N3 -175.1(3) . . . . ?
C00G C00I C00N C01D 6.0(6) . . . . ?
C00H N4 C00I C00G -0.5(5) . . . . ?
C00H N4 C00I C00N 179.4(3) . . . . ?
C00H C00O C00Z C016 -179.7(3) . . . . ?
C00I N4 C00H C00M 0.2(5) . . . . ?
C00I N4 C00H C00O -179.3(3) . . . . ?
C00I C00N C01D C01I 179.7(3) . . . . ?
C00J C00F C00G C00I -178.0(3) . . . . ?
C00J C00F C00M C00H 177.7(3) . . . . ?
C00J C00U C00W O006 179.3(4) . . . . ?
C00J C00U C00W C00X -0.3(6) . . . . ?
C00J C00Y C01F C00X 0.0(6) . . . . ?
C00K N1 C00L C00R 179.4(3) . . . . ?
C00K N1 C00L C010 0.2(5) . . . . ?
C00K C00Q C013 C01J -178.2(4) . . . . ?
C00L N1 C00K C00Q -179.1(3) . . . . ?
C00L N1 C00K C015 0.0(5) . . . . ?
C00L C00R C01B C01H 177.6(3) . . . . ?
C00M C00F C00G C00I 2.0(5) . . . . ?
C00M C00F C00J C00U 173.5(3) . . . . ?
C00M C00F C00J C00Y -8.3(5) . . . . ?
C00M C00H C00O N6 176.9(3) . . . . ?
C00M C00H C00O C00Z -3.4(6) . . . . ?
C00N N3 C012 C01A 0.3(5) . . . . ?
C00N C01D C01I C01A -0.2(6) . . . . ?
C00O N6 C014 C019 -0.7(5) . . . . ?
C00O C00H C00M C00F -179.3(3) . . . . ?
C00O C00Z C016 C019 0.3(6) . . . . ?
C00P C00V C01K C01M -179.7(4) . . . . ?
C00Q N2 C017 C01G 0.6(5) . . . . ?
C00Q C00K C015 C00P 178.3(4) . . . . ?
C00Q C013 C01J C01G -0.3(6) . . . . ?
C00R N5 C011 C01E 0.2(5) . . . . ?
C00R C00L C010 C00P -178.8(3) . . . . ?
C00R C01B C01H C01E -0.5(6) . . . . ?
C00S C00V C01K C01M 1.5(6) . . . . ?
C00S C018 C01C O00E -178.6(4) . . . . ?
C00S C018 C01C C01M 2.3(6) . . . . ?
C00U C00J C00Y C01F -1.1(6) . . . . ?
C00U C00W C00X O004 179.4(3) . . . . ?
C00U C00W C00X C01F -0.9(6) . . . . ?
C00V C00P C010 C00L 178.8(3) . . . . ?
C00V C00P C015 C00K -178.7(3) . . . . ?
C00V C00S C018 O00B -179.8(4) . . . . ?
C00V C00S C018 C01C -1.5(6) . . . . ?
C00V C01K C01M C01C -0.7(7) . . . . ?
C00W C00X C01F C00Y 1.0(6) . . . . ?
C00Y C00J C00U C00W 1.3(5) . . . . ?
C00Z C016 C019 C014 -0.6(6) . . . . ?
C010 C00L C00R N5 173.8(3) . . . . ?
C010 C00L C00R C01B -4.9(6) . . . . ?
C010 C00P C00V C00S 13.5(5) . . . . ?
C010 C00P C00V C01K -165.4(4) . . . . ?
C010 C00P C015 C00K 1.0(5) . . . . ?
C011 N5 C00R C00L -177.6(3) . . . . ?
C011 N5 C00R C01B 1.1(5) . . . . ?
C011 C01E C01H C01B 1.8(6) . . . . ?
C012 N3 C00N C00I -179.9(3) . . . . ?
C012 N3 C00N C01D -1.0(5) . . . . ?
C012 C01A C01I C01D -0.4(6) . . . . ?
C014 N6 C00O C00H 180.0(3) . . . . ?
C014 N6 C00O C00Z 0.3(5) . . . . ?
C015 C00K C00Q N2 -175.3(4) . . . . ?
C015 C00K C00Q C013 4.1(6) . . . . ?
C015 C00P C00V C00S -166.9(4) . . . . ?
C015 C00P C00V C01K 14.3(6) . . . . ?
C015 C00P C010 C00L -0.8(5) . . . . ?
C017 N2 C00Q C00K 178.2(3) . . . . ?
C017 N2 C00Q C013 -1.2(5) . . . . ?
C017 C01G C01J C013 -0.2(6) . . . . ?
C018 C00S C00V C00P -179.2(4) . . . . ?
C018 C00S C00V C01K -0.4(6) . . . . ?
C018 C01C C01M C01K -1.3(7) . . . . ?
C01L O004 C00X C00W -164.1(4) . . . . ?
C01L O004 C00X C01F 16.2(6) . . . . ?
C01N O00E C01C C018 162.5(4) . . . . ?
C01N O00E C01C C01M -18.4(7) . . . . ?
C01Q O006 C00W C00U -4.5(6) . . . . ?
C01Q O006 C00W C00X 175.0(4) . . . . ?
C01R O00B C018 C00S 0.0(7) . . . . ?
C01R O00B C018 C01C -178.2(4) . . . . ?

loop_
_smtbx_masks_void_nr
_smtbx_masks_void_average_x
_smtbx_masks_void_average_y
_smtbx_masks_void_average_z
_smtbx_masks_void_volume
_smtbx_masks_void_count_electrons
_smtbx_masks_void_content
1 0.000 -0.490 0.500 283.7 89.3 '3 CH3OH,3 H2O'
